data_7107955
loop_
_publ_author_name
'Chengzhong Cui'
'Roger A. Lalancette'
'Frieder Jakle'

_publ_section_title
;
 The elusive tripodal tris(2-pyridyl)borate ligand: a strongly
 coordinating tetraarylborate
;
_journal_name_full Chem.Commun.
_journal_page_first 6930
_journal_paper_doi 10.1039/c2cc33059h
_journal_volume 48
_journal_year 2012
_chemical_absolute_configuration syn
_chemical_formula_moiety 'C50 H50 B2 Fe N6, Cl4 Fe'
_chemical_formula_sum 'C50 H50 B2 Cl4 Fe2 N6'
_chemical_formula_weight 1010.08
_chemical_name_systematic
;
?
;
_space_group_IT_number 33
_symmetry_cell_setting orthorhombic
_symmetry_space_group_name_Hall 'P 2c -2n'
_symmetry_space_group_name_H-M 'P n a 21'
_atom_sites_solution_hydrogens geom
_atom_sites_solution_primary direct
_atom_sites_solution_secondary difmap
_audit_creation_method SHELXL-97
_cell_angle_alpha 90.00
_cell_angle_beta 90.00
_cell_angle_gamma 90.00
_cell_formula_units_Z 4
_cell_length_a 27.5963(5)
_cell_length_b 12.7473(2)
_cell_length_c 13.6801(2)
_cell_measurement_reflns_used 9958
_cell_measurement_temperature 100(2)
_cell_measurement_theta_max 66.75
_cell_measurement_theta_min 3.47
_cell_volume 4812.36(14)
_computing_cell_refinement 'APEX 2'
_computing_data_collection 'APEX 2 (Bruker, 2006)'
_computing_data_reduction 'SAINT (Bruker, 2005)'
_computing_molecular_graphics SHELXTL
_computing_publication_material SHELXTL
_computing_structure_refinement SHELXTL
_computing_structure_solution 'SHELXTL (Sheldrick, 2008b)'
_diffrn_ambient_temperature 100(2)
_diffrn_measured_fraction_theta_full 0.962
_diffrn_measured_fraction_theta_max 0.962
_diffrn_measurement_device_type 'Bruker SMART CCD Apex-II area-detector'
_diffrn_measurement_method '\f and \w'
_diffrn_radiation_monochromator graphite
_diffrn_radiation_source 'fine-focus sealed tube'
_diffrn_radiation_type CuK\a
_diffrn_radiation_wavelength 1.54178
_diffrn_reflns_av_R_equivalents 0.061
_diffrn_reflns_av_sigmaI/netI 0.049
_diffrn_reflns_limit_h_max 32
_diffrn_reflns_limit_h_min -31
_diffrn_reflns_limit_k_max 14
_diffrn_reflns_limit_k_min -12
_diffrn_reflns_limit_l_max 16
_diffrn_reflns_limit_l_min -16
_diffrn_reflns_number 41913
_diffrn_reflns_theta_full 67.54
_diffrn_reflns_theta_max 67.54
_diffrn_reflns_theta_min 3.20
_diffrn_standards_decay_% 0
_diffrn_standards_number 0
_exptl_absorpt_coefficient_mu 7.199
_exptl_absorpt_correction_T_max 0.4546
_exptl_absorpt_correction_T_min 0.2769
_exptl_absorpt_correction_type numerical
_exptl_absorpt_process_details 'SADABS (Sheldrick, 2008a)'
_exptl_crystal_colour 'red purple'
_exptl_crystal_density_diffrn 1.394
_exptl_crystal_density_method 'not measured'
_exptl_crystal_description block
_exptl_crystal_F_000 2088
_exptl_crystal_size_max 0.24
_exptl_crystal_size_mid 0.16
_exptl_crystal_size_min 0.13
_refine_diff_density_max 0.51
_refine_diff_density_min -0.27
_refine_diff_density_rms 0.05
_refine_ls_abs_structure_details 'Flack (1983), 3788 Friedel pairs'
_refine_ls_abs_structure_Flack 0.685(3)
_refine_ls_goodness_of_fit_ref 1.02
_refine_ls_hydrogen_treatment constr
_refine_ls_matrix_type full
_refine_ls_number_parameters 584
_refine_ls_number_reflns 8157
_refine_ls_number_restraints 1
_refine_ls_restrained_S_all 1.02
_refine_ls_R_factor_all 0.045
_refine_ls_R_factor_gt 0.037
_refine_ls_shift/su_max 0.00
_refine_ls_shift/su_mean 0.00
_refine_ls_structure_factor_coef Fsqd
_refine_ls_weighting_details 'calc w=1/[\s^2^(Fo^2^)+(0.0459P)^2^+0.0721P] where P=(Fo^2^+2Fc^2^)/3'
_refine_ls_weighting_scheme calc
_refine_ls_wR_factor_gt 0.081
_refine_ls_wR_factor_ref 0.084
_reflns_number_gt 7259
_reflns_number_total 8157
_reflns_threshold_expression I>2\s(I)
_cod_data_source_file c2cc33059h.txt
_cod_data_source_block Complex2+
_cod_depositor_comments
;
The following automatic conversions were performed:

'_symmetry_cell_setting' tag value 'rthorhombic' was replaced with
'orthorhombic' value as specified in the replacement file
'/home/robertas/cod-tools/perl-scripts/inputs/replacement_values.lst'.

Automatic conversion script
Id: cif_fix_values 3143 2015-03-26 13:38:13Z robertas 
;
_cod_database_code 7107955

loop_
_symmetry_equiv_pos_as_xyz
'x, y, z'
'-x, -y, z+1/2'
'x+1/2, -y+1/2, z'
'-x+1/2, y+1/2, z+1/2'

loop_
_atom_site_label
_atom_site_type_symbol
_atom_site_fract_x
_atom_site_fract_y
_atom_site_fract_z
_atom_site_U_iso_or_equiv
_atom_site_adp_type
_atom_site_occupancy
_atom_site_symmetry_multiplicity
_atom_site_calc_flag
_atom_site_refinement_flags
Fe1 Fe 0.879853(16) 0.73064(3) 0.61770(4) 0.01476(11) Uani 1 1 d .
B1 B 0.92696(13) 0.6916(3) 0.4131(3) 0.0173(8) Uani 1 1 d .
B2 B 0.83225(14) 0.7751(3) 0.8213(3) 0.0175(8) Uani 1 1 d .
N1 N 0.85696(10) 0.6265(2) 0.5190(2) 0.0163(6) Uani 1 1 d .
N2 N 0.88627(10) 0.8382(2) 0.5155(2) 0.0173(6) Uani 1 1 d .
N3 N 0.94748(9) 0.6820(2) 0.59535(18) 0.0166(6) Uani 1 1 d .
N4 N 0.90361(10) 0.8348(2) 0.7172(2) 0.0179(6) Uani 1 1 d .
N5 N 0.87252(9) 0.6238(2) 0.7228(2) 0.0157(6) Uani 1 1 d .
N6 N 0.81195(9) 0.7778(2) 0.63918(18) 0.0162(6) Uani 1 1 d .
C1 C 0.88296(11) 0.6092(3) 0.4360(2) 0.0169(7) Uani 1 1 d .
C2 C 0.87279(12) 0.5179(3) 0.3825(3) 0.0194(8) Uani 1 1 d .
H2A H 0.8917 0.5016 0.3265 0.023 Uiso 1 1 calc R
C3 C 0.83586(12) 0.4516(3) 0.4096(2) 0.0195(7) Uani 1 1 d .
H3A H 0.8301 0.3890 0.3739 0.023 Uiso 1 1 calc R
C4 C 0.80717(12) 0.4763(3) 0.4890(2) 0.0203(8) Uani 1 1 d .
H4A H 0.7801 0.4342 0.5062 0.024 Uiso 1 1 calc R
C5 C 0.81914(11) 0.5640(3) 0.5423(2) 0.0184(7) Uani 1 1 d .
H5A H 0.8001 0.5814 0.5978 0.022 Uiso 1 1 calc R
C6 C 0.90530(11) 0.8098(3) 0.4282(2) 0.0175(7) Uani 1 1 d .
C7 C 0.90425(13) 0.8847(3) 0.3531(3) 0.0249(8) Uani 1 1 d .
H7A H 0.9169 0.8668 0.2907 0.030 Uiso 1 1 calc R
C8 C 0.88546(14) 0.9829(3) 0.3673(3) 0.0301(9) Uani 1 1 d .
H8A H 0.8848 1.0322 0.3153 0.036 Uiso 1 1 calc R
C9 C 0.86736(12) 1.0098(3) 0.4592(3) 0.0265(8) Uani 1 1 d .
H9A H 0.8544 1.0776 0.4714 0.032 Uiso 1 1 calc R
C10 C 0.86893(11) 0.9360(3) 0.5304(3) 0.0218(8) Uani 1 1 d .
H10A H 0.8573 0.9539 0.5936 0.026 Uiso 1 1 calc R
C11 C 0.96329(11) 0.6623(2) 0.5032(2) 0.0152(7) Uani 1 1 d .
C12 C 1.00771(12) 0.6097(3) 0.4922(2) 0.0201(8) Uani 1 1 d .
H12A H 1.0193 0.5943 0.4283 0.024 Uiso 1 1 calc R
C13 C 1.03465(13) 0.5802(3) 0.5717(3) 0.0245(8) Uani 1 1 d .
H13A H 1.0641 0.5426 0.5632 0.029 Uiso 1 1 calc R
C14 C 1.01851(12) 0.6058(3) 0.6648(3) 0.0235(8) Uani 1 1 d .
H14A H 1.0372 0.5890 0.7209 0.028 Uiso 1 1 calc R
C15 C 0.97513(12) 0.6556(3) 0.6732(3) 0.0196(7) Uani 1 1 d .
H15A H 0.9637 0.6727 0.7368 0.024 Uiso 1 1 calc R
C16 C 0.95140(12) 0.6869(3) 0.3061(2) 0.0187(7) Uani 1 1 d .
C17 C 0.92612(12) 0.6665(3) 0.2203(3) 0.0210(8) Uani 1 1 d .
H17A H 0.8939 0.6405 0.2252 0.025 Uiso 1 1 calc R
C18 C 0.94563(11) 0.6822(2) 0.1276(3) 0.0210(7) Uani 1 1 d .
H18A H 0.9267 0.6655 0.0717 0.025 Uiso 1 1 calc R
C19 C 0.99226(11) 0.7218(2) 0.1150(3) 0.0200(6) Uani 1 1 d .
C20 C 1.01781(13) 0.7457(3) 0.2002(3) 0.0194(8) Uani 1 1 d .
H20A H 1.0496 0.7737 0.1951 0.023 Uiso 1 1 calc R
C21 C 0.99775(12) 0.7296(3) 0.2923(3) 0.0214(8) Uani 1 1 d .
H21A H 1.0162 0.7483 0.3483 0.026 Uiso 1 1 calc R
C22 C 1.01508(13) 0.7436(3) 0.0154(3) 0.0229(8) Uani 1 1 d .
C23 C 0.98264(16) 0.7079(3) -0.0690(3) 0.0390(11) Uani 1 1 d .
H23A H 0.9510 0.7423 -0.0637 0.058 Uiso 1 1 calc R
H23B H 0.9784 0.6316 -0.0659 0.058 Uiso 1 1 calc R
H23C H 0.9978 0.7269 -0.1313 0.058 Uiso 1 1 calc R
C24 C 1.02401(16) 0.8608(3) 0.0043(3) 0.0353(10) Uani 1 1 d .
H24A H 1.0464 0.8845 0.0554 0.053 Uiso 1 1 calc R
H24B H 0.9932 0.8986 0.0105 0.053 Uiso 1 1 calc R
H24C H 1.0381 0.8748 -0.0601 0.053 Uiso 1 1 calc R
C25 C 1.06326(14) 0.6849(3) 0.0076(3) 0.0381(10) Uani 1 1 d .
H25A H 1.0574 0.6092 0.0119 0.057 Uiso 1 1 calc R
H25B H 1.0847 0.7066 0.0611 0.057 Uiso 1 1 calc R
H25C H 1.0786 0.7013 -0.0552 0.057 Uiso 1 1 calc R
C1A C 0.87789(12) 0.8539(3) 0.7997(2) 0.0168(7) Uani 1 1 d .
C2A C 0.88940(13) 0.9421(3) 0.8555(3) 0.0216(8) Uani 1 1 d .
H2B H 0.8695 0.9605 0.9096 0.026 Uiso 1 1 calc R
C3A C 0.92941(13) 1.0032(3) 0.8333(3) 0.0246(8) Uani 1 1 d .
H3B H 0.9374 1.0624 0.8723 0.030 Uiso 1 1 calc R
C4A C 0.95759(12) 0.9766(3) 0.7533(2) 0.0211(8) Uani 1 1 d .
H4B H 0.9862 1.0149 0.7382 0.025 Uiso 1 1 calc R
C5A C 0.94326(11) 0.8934(3) 0.6964(2) 0.0189(7) Uani 1 1 d .
H5B H 0.9619 0.8763 0.6403 0.023 Uiso 1 1 calc R
C6A C 0.85286(12) 0.6556(3) 0.8090(2) 0.0174(7) Uani 1 1 d .
C7A C 0.85246(12) 0.5814(3) 0.8854(2) 0.0208(8) Uani 1 1 d .
H7B H 0.8390 0.6007 0.9467 0.025 Uiso 1 1 calc R
C8A C 0.87079(12) 0.4830(3) 0.8741(3) 0.0228(8) Uani 1 1 d .
H8B H 0.8706 0.4349 0.9272 0.027 Uiso 1 1 calc R
C9A C 0.88981(12) 0.4534(3) 0.7841(3) 0.0230(8) Uani 1 1 d .
H9B H 0.9027 0.3851 0.7740 0.028 Uiso 1 1 calc R
C10A C 0.88933(11) 0.5264(3) 0.7101(3) 0.0192(7) Uani 1 1 d .
H10B H 0.9014 0.5068 0.6476 0.023 Uiso 1 1 calc R
C11A C 0.79689(12) 0.8034(2) 0.7304(2) 0.0170(7) Uani 1 1 d .
C12A C 0.75406(12) 0.8609(2) 0.7402(3) 0.0211(7) Uani 1 1 d .
H12B H 0.7441 0.8835 0.8033 0.025 Uiso 1 1 calc R
C13A C 0.72595(12) 0.8853(3) 0.6598(3) 0.0233(8) Uani 1 1 d .
H13B H 0.6970 0.9246 0.6675 0.028 Uiso 1 1 calc R
C14A C 0.74041(12) 0.8519(3) 0.5680(3) 0.0224(8) Uani 1 1 d .
H14B H 0.7209 0.8648 0.5120 0.027 Uiso 1 1 calc R
C15A C 0.78390(12) 0.7996(3) 0.5604(2) 0.0189(7) Uani 1 1 d .
H15B H 0.7947 0.7780 0.4975 0.023 Uiso 1 1 calc R
C16A C 0.80600(11) 0.7799(3) 0.9273(2) 0.0186(7) Uani 1 1 d .
C17A C 0.75996(12) 0.7346(3) 0.9394(3) 0.0196(8) Uani 1 1 d .
H17B H 0.7427 0.7131 0.8827 0.023 Uiso 1 1 calc R
C18A C 0.73855(13) 0.7198(3) 1.0302(3) 0.0221(8) Uani 1 1 d .
H18B H 0.7073 0.6887 1.0339 0.027 Uiso 1 1 calc R
C19A C 0.76189(11) 0.7496(2) 1.1156(3) 0.0209(7) Uani 1 1 d .
C20A C 0.80753(11) 0.7934(2) 1.1056(3) 0.0210(7) Uani 1 1 d .
H20B H 0.8246 0.8147 1.1625 0.025 Uiso 1 1 calc R
C21A C 0.82900(12) 0.8070(3) 1.0152(2) 0.0214(8) Uani 1 1 d .
H21B H 0.8607 0.8359 1.0125 0.026 Uiso 1 1 calc R
C22A C 0.73864(13) 0.7364(3) 1.2178(3) 0.0230(8) Uani 1 1 d .
C23A C 0.68974(15) 0.6810(4) 1.2128(3) 0.0445(11) Uani 1 1 d .
H23D H 0.6766 0.6735 1.2790 0.067 Uiso 1 1 calc R
H23E H 0.6939 0.6115 1.1834 0.067 Uiso 1 1 calc R
H23F H 0.6673 0.7225 1.1729 0.067 Uiso 1 1 calc R
C24A C 0.77215(15) 0.6721(3) 1.2838(3) 0.0336(9) Uani 1 1 d .
H24D H 0.7760 0.6015 1.2565 0.050 Uiso 1 1 calc R
H24E H 0.7580 0.6672 1.3493 0.050 Uiso 1 1 calc R
H24F H 0.8039 0.7064 1.2878 0.050 Uiso 1 1 calc R
C25A C 0.73205(15) 0.8460(3) 1.2634(3) 0.0352(10) Uani 1 1 d .
H25D H 0.7637 0.8804 1.2693 0.053 Uiso 1 1 calc R
H25E H 0.7174 0.8390 1.3283 0.053 Uiso 1 1 calc R
H25F H 0.7109 0.8883 1.2215 0.053 Uiso 1 1 calc R
Fe2 Fe 0.631028(17) 0.64613(4) 0.61657(5) 0.02128(12) Uani 1 1 d .
Cl1 Cl 0.61674(3) 0.75420(7) 0.73878(7) 0.0323(2) Uani 1 1 d .
Cl2 Cl 0.70196(3) 0.57666(7) 0.64372(9) 0.0459(3) Uani 1 1 d .
Cl3 Cl 0.62864(4) 0.72542(8) 0.47430(7) 0.0376(3) Uani 1 1 d .
Cl4 Cl 0.57539(3) 0.52317(7) 0.61511(8) 0.0327(2) Uani 1 1 d .

loop_
_atom_site_aniso_label
_atom_site_aniso_U_11
_atom_site_aniso_U_22
_atom_site_aniso_U_33
_atom_site_aniso_U_23
_atom_site_aniso_U_13
_atom_site_aniso_U_12
Fe1 0.0165(2) 0.0161(3) 0.0117(2) -0.0006(3) 0.0011(3) -0.00003(17)
B1 0.019(2) 0.020(2) 0.013(2) -0.0005(15) 0.0004(16) -0.0011(15)
B2 0.020(2) 0.020(2) 0.013(2) -0.0014(15) -0.0005(16) 0.0027(15)
N1 0.0172(15) 0.0167(16) 0.0151(16) -0.0047(11) 0.0002(12) 0.0036(11)
N2 0.0195(16) 0.0163(17) 0.0160(16) 0.0000(11) -0.0003(12) 0.0001(11)
N3 0.0168(14) 0.0214(16) 0.0116(16) 0.0000(10) 0.0000(11) -0.0007(10)
N4 0.0168(16) 0.0237(17) 0.0132(15) -0.0063(11) -0.0009(12) 0.0011(11)
N5 0.0134(15) 0.0171(16) 0.0167(16) 0.0019(11) -0.0007(12) -0.0006(10)
N6 0.0173(14) 0.0173(15) 0.0141(16) 0.0005(11) 0.0011(11) -0.0014(10)
C1 0.0140(17) 0.022(2) 0.0150(18) -0.0012(14) -0.0025(14) 0.0032(13)
C2 0.0183(19) 0.026(2) 0.0143(19) -0.0014(14) 0.0005(14) 0.0049(14)
C3 0.023(2) 0.0162(19) 0.0192(19) -0.0018(14) -0.0074(15) 0.0001(13)
C4 0.0196(19) 0.024(2) 0.0172(19) -0.0011(14) -0.0013(14) -0.0015(13)
C5 0.0144(17) 0.026(2) 0.0147(17) 0.0018(13) 0.0018(14) -0.0005(14)
C6 0.0152(18) 0.0208(19) 0.0165(19) 0.0016(13) -0.0012(14) -0.0015(13)
C7 0.029(2) 0.033(2) 0.0135(19) 0.0012(15) 0.0039(16) 0.0052(16)
C8 0.039(2) 0.022(2) 0.029(2) 0.0066(17) 0.0022(18) 0.0060(17)
C9 0.028(2) 0.022(2) 0.029(2) 0.0005(15) 0.0013(17) 0.0040(15)
C10 0.0187(19) 0.024(2) 0.023(2) -0.0041(14) 0.0035(15) 0.0019(14)
C11 0.0156(18) 0.0174(19) 0.0127(18) 0.0012(13) 0.0010(14) -0.0035(13)
C12 0.0229(19) 0.022(2) 0.0152(19) -0.0013(14) 0.0057(14) -0.0003(14)
C13 0.023(2) 0.025(2) 0.026(2) 0.0034(16) 0.0024(17) 0.0023(14)
C14 0.023(2) 0.030(2) 0.017(2) 0.0035(15) -0.0051(16) -0.0007(15)
C15 0.026(2) 0.021(2) 0.0116(18) -0.0014(13) -0.0007(15) -0.0008(14)
C16 0.0180(18) 0.020(2) 0.0178(19) -0.0030(13) 0.0022(14) 0.0030(14)
C17 0.0190(18) 0.022(2) 0.022(2) -0.0032(14) -0.0010(15) 0.0007(13)
C18 0.0225(17) 0.0241(18) 0.0163(19) -0.0012(16) -0.0003(16) 0.0008(12)
C19 0.0252(17) 0.0183(17) 0.0166(17) -0.0007(16) 0.0003(18) 0.0056(12)
C20 0.0208(19) 0.017(2) 0.021(2) 0.0008(14) 0.0031(15) -0.0004(14)
C21 0.026(2) 0.022(2) 0.017(2) -0.0034(14) -0.0034(16) 0.0005(14)
C22 0.027(2) 0.024(2) 0.017(2) 0.0000(15) 0.0058(16) 0.0001(15)
C23 0.055(3) 0.052(3) 0.011(2) 0.0029(17) 0.0019(19) -0.011(2)
C24 0.052(3) 0.034(2) 0.020(2) 0.0060(16) 0.0102(19) -0.0010(18)
C25 0.042(3) 0.049(3) 0.023(2) 0.0100(18) 0.0135(18) 0.0176(19)
C1A 0.0180(19) 0.0174(19) 0.0150(19) 0.0021(13) -0.0008(14) 0.0011(13)
C2A 0.025(2) 0.023(2) 0.016(2) 0.0001(15) 0.0046(15) -0.0012(15)
C3A 0.034(2) 0.022(2) 0.0183(19) -0.0065(14) -0.0010(16) -0.0035(15)
C4A 0.0200(19) 0.022(2) 0.021(2) 0.0021(14) 0.0005(15) -0.0048(14)
C5A 0.0176(18) 0.023(2) 0.0161(18) 0.0012(13) 0.0056(14) -0.0017(13)
C6A 0.0156(18) 0.023(2) 0.0139(18) -0.0027(13) -0.0023(14) -0.0053(13)
C7A 0.0222(19) 0.024(2) 0.016(2) 0.0013(14) 0.0006(15) -0.0010(14)
C8A 0.029(2) 0.022(2) 0.017(2) 0.0079(15) -0.0046(16) -0.0011(15)
C9A 0.0222(19) 0.019(2) 0.028(2) 0.0013(15) -0.0034(16) 0.0000(13)
C10A 0.0202(18) 0.018(2) 0.019(2) -0.0045(13) -0.0005(15) -0.0002(13)
C11A 0.0194(18) 0.0176(19) 0.0141(18) 0.0009(13) 0.0040(15) -0.0017(12)
C12A 0.0227(19) 0.0203(19) 0.0201(19) -0.0048(15) 0.0016(15) -0.0013(13)
C13A 0.0200(19) 0.020(2) 0.030(2) -0.0003(15) 0.0042(16) 0.0043(14)
C14A 0.0171(19) 0.029(2) 0.021(2) 0.0055(15) -0.0040(15) 0.0021(14)
C15A 0.026(2) 0.019(2) 0.0120(19) 0.0005(14) 0.0003(15) -0.0009(14)
C16A 0.0174(18) 0.023(2) 0.0154(19) -0.0009(14) 0.0028(14) 0.0029(13)
C17A 0.0229(19) 0.018(2) 0.018(2) -0.0030(13) -0.0016(15) -0.0001(13)
C18A 0.022(2) 0.025(2) 0.019(2) 0.0020(14) 0.0021(15) -0.0009(14)
C19A 0.0244(17) 0.0209(18) 0.0173(18) -0.0019(17) 0.0044(18) 0.0035(11)
C20A 0.0256(18) 0.0222(19) 0.0152(18) -0.0016(14) -0.0001(16) 0.0027(12)
C21A 0.024(2) 0.021(2) 0.0194(19) -0.0018(14) 0.0039(15) -0.0031(14)
C22A 0.024(2) 0.031(2) 0.014(2) 0.0019(15) 0.0031(16) 0.0003(15)
C23A 0.039(3) 0.070(3) 0.024(2) 0.006(2) 0.0089(19) -0.015(2)
C24A 0.047(3) 0.031(2) 0.022(2) 0.0050(16) 0.0012(19) 0.0045(18)
C25A 0.046(3) 0.041(3) 0.018(2) 0.0025(16) 0.0126(18) 0.0126(18)
Fe2 0.0253(3) 0.0178(3) 0.0208(3) -0.0009(3) 0.0044(3) -0.00041(18)
Cl1 0.0375(6) 0.0324(6) 0.0270(5) -0.0117(4) -0.0005(4) 0.0032(4)
Cl2 0.0274(5) 0.0316(6) 0.0788(9) 0.0114(5) 0.0131(5) 0.0073(4)
Cl3 0.0619(7) 0.0281(6) 0.0227(5) 0.0042(4) 0.0036(5) -0.0110(4)
Cl4 0.0384(5) 0.0363(5) 0.0235(4) -0.0013(4) 0.0030(5) -0.0159(3)

loop_
_atom_type_symbol
_atom_type_description
_atom_type_scat_dispersion_real
_atom_type_scat_dispersion_imag
_atom_type_scat_source
C C 0.0181 0.0091 'International Tables Vol C Tables 4.2.6.8 and 6.1.1.4'
H H 0.0000 0.0000 'International Tables Vol C Tables 4.2.6.8 and 6.1.1.4'
B B 0.0090 0.0039 'International Tables Vol C Tables 4.2.6.8 and 6.1.1.4'
N N 0.0311 0.0180 'International Tables Vol C Tables 4.2.6.8 and 6.1.1.4'
Cl Cl 0.3639 0.7018 'International Tables Vol C Tables 4.2.6.8 and 6.1.1.4'
Fe Fe -1.1336 3.1974 'International Tables Vol C Tables 4.2.6.8 and 6.1.1.4'

loop_
_geom_angle_atom_site_label_1
_geom_angle_atom_site_label_2
_geom_angle_atom_site_label_3
_geom_angle
N2 Fe1 N6 88.80(11)
N2 Fe1 N3 91.35(11)
N6 Fe1 N3 179.32(11)
N2 Fe1 N5 178.81(13)
N6 Fe1 N5 90.25(10)
N3 Fe1 N5 89.60(11)
N2 Fe1 N1 90.65(12)
N6 Fe1 N1 90.16(11)
N3 Fe1 N1 89.18(11)
N5 Fe1 N1 90.07(11)
N2 Fe1 N4 89.49(11)
N6 Fe1 N4 90.44(11)
N3 Fe1 N4 90.23(11)
N5 Fe1 N4 89.81(12)
N1 Fe1 N4 179.39(12)
C16 B1 C11 114.8(3)
C16 B1 C6 107.6(3)
C11 B1 C6 109.9(3)
C16 B1 C1 117.4(3)
C11 B1 C1 99.4(3)
C6 B1 C1 107.3(3)
C16A B2 C11A 114.1(3)
C16A B2 C6A 106.4(3)
C11A B2 C6A 109.7(3)
C16A B2 C1A 118.8(3)
C11A B2 C1A 100.8(3)
C6A B2 C1A 106.6(3)
C5 N1 C1 120.6(3)
C5 N1 Fe1 118.5(2)
C1 N1 Fe1 120.3(2)
C10 N2 C6 121.1(3)
C10 N2 Fe1 120.4(2)
C6 N2 Fe1 118.4(2)
C15 N3 C11 120.3(3)
C15 N3 Fe1 119.0(2)
C11 N3 Fe1 120.1(2)
C5A N4 C1A 119.9(3)
C5A N4 Fe1 119.1(2)
C1A N4 Fe1 120.7(2)
C10A N5 C6A 121.9(3)
C10A N5 Fe1 120.4(2)
C6A N5 Fe1 117.5(2)
C11A N6 C15A 120.5(3)
C11A N6 Fe1 119.9(2)
C15A N6 Fe1 118.8(2)
N1 C1 C2 117.7(3)
N1 C1 B1 116.5(3)
C2 C1 B1 125.5(3)
C3 C2 C1 121.1(3)
C3 C2 H2A 119.5
C1 C2 H2A 119.5
C2 C3 C4 119.8(3)
C2 C3 H3A 120.1
C4 C3 H3A 120.1
C5 C4 C3 117.7(3)
C5 C4 H4A 121.1
C3 C4 H4A 121.1
N1 C5 C4 122.7(3)
N1 C5 H5A 118.7
C4 C5 H5A 118.7
N2 C6 C7 117.1(3)
N2 C6 B1 120.0(3)
C7 C6 B1 122.8(3)
C8 C7 C6 121.7(3)
C8 C7 H7A 119.1
C6 C7 H7A 119.1
C7 C8 C9 119.2(3)
C7 C8 H8A 120.4
C9 C8 H8A 120.4
C10 C9 C8 117.7(3)
C10 C9 H9A 121.1
C8 C9 H9A 121.1
N2 C10 C9 123.0(3)
N2 C10 H10A 118.5
C9 C10 H10A 118.5
N3 C11 C12 117.9(3)
N3 C11 B1 117.5(3)
C12 C11 B1 124.3(3)
C13 C12 C11 121.2(3)
C13 C12 H12A 119.4
C11 C12 H12A 119.4
C12 C13 C14 119.3(3)
C12 C13 H13A 120.3
C14 C13 H13A 120.3
C15 C14 C13 118.1(3)
C15 C14 H14A 121.0
C13 C14 H14A 121.0
N3 C15 C14 123.1(3)
N3 C15 H15A 118.5
C14 C15 H15A 118.5
C17 C16 C21 114.6(3)
C17 C16 B1 124.3(3)
C21 C16 B1 119.3(3)
C16 C17 C18 123.2(3)
C16 C17 H17A 118.4
C18 C17 H17A 118.4
C19 C18 C17 121.4(3)
C19 C18 H18A 119.3
C17 C18 H18A 119.3
C18 C19 C20 116.3(4)
C18 C19 C22 123.9(3)
C20 C19 C22 119.8(3)
C21 C20 C19 121.5(3)
C21 C20 H20A 119.2
C19 C20 H20A 119.2
C20 C21 C16 122.8(3)
C20 C21 H21A 118.6
C16 C21 H21A 118.6
C24 C22 C19 109.6(3)
C24 C22 C25 109.4(3)
C19 C22 C25 109.4(3)
C24 C22 C23 108.2(3)
C19 C22 C23 112.2(3)
C25 C22 C23 108.1(3)
C22 C23 H23A 109.5
C22 C23 H23B 109.5
H23A C23 H23B 109.5
C22 C23 H23C 109.5
H23A C23 H23C 109.5
H23B C23 H23C 109.5
C22 C24 H24A 109.5
C22 C24 H24B 109.5
H24A C24 H24B 109.5
C22 C24 H24C 109.5
H24A C24 H24C 109.5
H24B C24 H24C 109.5
C22 C25 H25A 109.5
C22 C25 H25B 109.5
H25A C25 H25B 109.5
C22 C25 H25C 109.5
H25A C25 H25C 109.5
H25B C25 H25C 109.5
N4 C1A C2A 118.7(3)
N4 C1A B2 116.3(3)
C2A C1A B2 124.8(3)
C3A C2A C1A 121.0(3)
C3A C2A H2B 119.5
C1A C2A H2B 119.5
C4A C3A C2A 118.9(3)
C4A C3A H3B 120.5
C2A C3A H3B 120.5
C5A C4A C3A 118.4(3)
C5A C4A H4B 120.8
C3A C4A H4B 120.8
N4 C5A C4A 122.7(3)
N4 C5A H5B 118.7
C4A C5A H5B 118.7
N5 C6A C7A 116.5(3)
N5 C6A B2 120.4(3)
C7A C6A B2 123.1(3)
C8A C7A C6A 122.1(3)
C8A C7A H7B 118.9
C6A C7A H7B 118.9
C7A C8A C9A 119.3(3)
C7A C8A H8B 120.3
C9A C8A H8B 120.3
C10A C9A C8A 117.7(3)
C10A C9A H9B 121.1
C8A C9A H9B 121.1
N5 C10A C9A 122.4(3)
N5 C10A H10B 118.8
C9A C10A H10B 118.8
N6 C11A C12A 118.3(3)
N6 C11A B2 117.9(3)
C12A C11A B2 123.5(3)
C13A C12A C11A 121.1(3)
C13A C12A H12B 119.4
C11A C12A H12B 119.4
C12A C13A C14A 119.4(3)
C12A C13A H13B 120.3
C14A C13A H13B 120.3
C15A C14A C13A 117.9(3)
C15A C14A H14B 121.0
C13A C14A H14B 121.0
N6 C15A C14A 122.4(3)
N6 C15A H15B 118.8
C14A C15A H15B 118.8
C21A C16A C17A 114.1(3)
C21A C16A B2 125.0(3)
C17A C16A B2 119.6(3)
C18A C17A C16A 123.1(3)
C18A C17A H17B 118.5
C16A C17A H17B 118.5
C19A C18A C17A 121.3(3)
C19A C18A H18B 119.4
C17A C18A H18B 119.4
C20A C19A C18A 116.7(4)
C20A C19A C22A 120.7(3)
C18A C19A C22A 122.6(3)
C21A C20A C19A 122.0(3)
C21A C20A H20B 119.0
C19A C20A H20B 119.0
C20A C21A C16A 122.8(3)
C20A C21A H21B 118.6
C16A C21A H21B 118.6
C23A C22A C24A 108.3(3)
C23A C22A C25A 109.5(3)
C24A C22A C25A 108.5(3)
C23A C22A C19A 112.2(3)
C24A C22A C19A 109.9(3)
C25A C22A C19A 108.4(3)
C22A C23A H23D 109.5
C22A C23A H23E 109.5
H23D C23A H23E 109.5
C22A C23A H23F 109.5
H23D C23A H23F 109.5
H23E C23A H23F 109.5
C22A C24A H24D 109.5
C22A C24A H24E 109.5
H24D C24A H24E 109.5
C22A C24A H24F 109.5
H24D C24A H24F 109.5
H24E C24A H24F 109.5
C22A C25A H25D 109.5
C22A C25A H25E 109.5
H25D C25A H25E 109.5
C22A C25A H25F 109.5
H25D C25A H25F 109.5
H25E C25A H25F 109.5
Cl2 Fe2 Cl3 111.42(5)
Cl2 Fe2 Cl4 109.86(4)
Cl3 Fe2 Cl4 107.46(5)
Cl2 Fe2 Cl1 106.59(5)
Cl3 Fe2 Cl1 112.33(5)
Cl4 Fe2 Cl1 109.18(4)

loop_
_geom_bond_atom_site_label_1
_geom_bond_atom_site_label_2
_geom_bond_distance
Fe1 N2 1.966(3)
Fe1 N6 1.990(2)
Fe1 N3 1.990(3)
Fe1 N5 1.991(3)
Fe1 N1 1.996(3)
Fe1 N4 2.011(3)
B1 C16 1.613(5)
B1 C11 1.632(5)
B1 C6 1.633(5)
B1 C1 1.636(5)
B2 C16A 1.621(5)
B2 C11A 1.622(5)
B2 C6A 1.635(5)
B2 C1A 1.637(5)
N1 C5 1.351(4)
N1 C1 1.361(4)
N2 C10 1.351(4)
N2 C6 1.354(4)
N3 C15 1.353(4)
N3 C11 1.357(4)
N4 C5A 1.355(4)
N4 C1A 1.356(4)
N5 C10A 1.337(4)
N5 C6A 1.360(4)
N6 C11A 1.355(4)
N6 C15A 1.356(4)
C1 C2 1.404(5)
C2 C3 1.375(5)
C2 H2A 0.9500
C3 C4 1.381(5)
C3 H3A 0.9500
C4 C5 1.375(5)
C4 H4A 0.9500
C5 H5A 0.9500
C6 C7 1.404(5)
C7 C8 1.369(5)
C7 H7A 0.9500
C8 C9 1.395(5)
C8 H8A 0.9500
C9 C10 1.354(5)
C9 H9A 0.9500
C10 H10A 0.9500
C11 C12 1.406(5)
C12 C13 1.370(5)
C12 H12A 0.9500
C13 C14 1.388(5)
C13 H13A 0.9500
C14 C15 1.360(5)
C14 H14A 0.9500
C15 H15A 0.9500
C16 C17 1.390(5)
C16 C21 1.403(5)
C17 C18 1.393(5)
C17 H17A 0.9500
C18 C19 1.393(4)
C18 H18A 0.9500
C19 C20 1.395(5)
C19 C22 1.527(5)
C20 C21 1.392(5)
C20 H20A 0.9500
C21 H21A 0.9500
C22 C24 1.521(5)
C22 C25 1.530(5)
C22 C23 1.530(5)
C23 H23A 0.9800
C23 H23B 0.9800
C23 H23C 0.9800
C24 H24A 0.9800
C24 H24B 0.9800
C24 H24C 0.9800
C25 H25A 0.9800
C25 H25B 0.9800
C25 H25C 0.9800
C1A C2A 1.396(5)
C2A C3A 1.385(5)
C2A H2B 0.9500
C3A C4A 1.385(5)
C3A H3B 0.9500
C4A C5A 1.373(5)
C4A H4B 0.9500
C5A H5B 0.9500
C6A C7A 1.410(5)
C7A C8A 1.361(5)
C7A H7B 0.9500
C8A C9A 1.391(5)
C8A H8B 0.9500
C9A C10A 1.375(5)
C9A H9B 0.9500
C10A H10B 0.9500
C11A C12A 1.397(4)
C12A C13A 1.381(5)
C12A H12B 0.9500
C13A C14A 1.385(5)
C13A H13B 0.9500
C14A C15A 1.377(5)
C14A H14B 0.9500
C15A H15B 0.9500
C16A C21A 1.404(5)
C16A C17A 1.405(4)
C17A C18A 1.389(5)
C17A H17B 0.9500
C18A C19A 1.388(5)
C18A H18B 0.9500
C19A C20A 1.384(4)
C19A C22A 1.547(5)
C20A C21A 1.381(5)
C20A H20B 0.9500
C21A H21B 0.9500
C22A C23A 1.524(5)
C22A C24A 1.531(5)
C22A C25A 1.541(5)
C23A H23D 0.9800
C23A H23E 0.9800
C23A H23F 0.9800
C24A H24D 0.9800
C24A H24E 0.9800
C24A H24F 0.9800
C25A H25D 0.9800
C25A H25E 0.9800
C25A H25F 0.9800
Fe2 Cl2 2.1804(10)
Fe2 Cl3 2.1941(12)
Fe2 Cl4 2.1943(9)
Fe2 Cl1 2.2018(11)

loop_
_geom_torsion_atom_site_label_1
_geom_torsion_atom_site_label_2
_geom_torsion_atom_site_label_3
_geom_torsion_atom_site_label_4
_geom_torsion
N2 Fe1 N1 C5 -137.0(3)
N6 Fe1 N1 C5 -48.2(2)
N3 Fe1 N1 C5 131.6(2)
N5 Fe1 N1 C5 42.0(2)
N4 Fe1 N1 C5 120(12)
N2 Fe1 N1 C1 51.8(3)
N6 Fe1 N1 C1 140.7(3)
N3 Fe1 N1 C1 -39.5(3)
N5 Fe1 N1 C1 -129.1(3)
N4 Fe1 N1 C1 -51(13)
N6 Fe1 N2 C10 43.7(3)
N3 Fe1 N2 C10 -137.0(3)
N5 Fe1 N2 C10 7(6)
N1 Fe1 N2 C10 133.8(3)
N4 Fe1 N2 C10 -46.8(3)
N6 Fe1 N2 C6 -131.8(2)
N3 Fe1 N2 C6 47.5(3)
N5 Fe1 N2 C6 -169(23)
N1 Fe1 N2 C6 -41.7(2)
N4 Fe1 N2 C6 137.7(2)
N2 Fe1 N3 C15 140.2(2)
N6 Fe1 N3 C15 -117(10)
N5 Fe1 N3 C15 -39.1(2)
N1 Fe1 N3 C15 -129.2(2)
N4 Fe1 N3 C15 50.7(2)
N2 Fe1 N3 C11 -48.6(2)
N6 Fe1 N3 C11 55(10)
N5 Fe1 N3 C11 132.1(2)
N1 Fe1 N3 C11 42.1(2)
N4 Fe1 N3 C11 -138.1(2)
N2 Fe1 N4 C5A -46.5(3)
N6 Fe1 N4 C5A -135.3(3)
N3 Fe1 N4 C5A 44.9(3)
N5 Fe1 N4 C5A 134.5(3)
N1 Fe1 N4 C5A 56(13)
N2 Fe1 N4 C1A 127.1(3)
N6 Fe1 N4 C1A 38.3(3)
N3 Fe1 N4 C1A -141.5(3)
N5 Fe1 N4 C1A -51.9(3)
N1 Fe1 N4 C1A -130(12)
N2 Fe1 N5 C10A 173(100)
N6 Fe1 N5 C10A 136.4(2)
N3 Fe1 N5 C10A -42.9(2)
N1 Fe1 N5 C10A 46.2(2)
N4 Fe1 N5 C10A -133.2(2)
N2 Fe1 N5 C6A -11(6)
N6 Fe1 N5 C6A -47.8(2)
N3 Fe1 N5 C6A 132.9(2)
N1 Fe1 N5 C6A -137.9(2)
N4 Fe1 N5 C6A 42.7(2)
N2 Fe1 N6 C11A -127.2(2)
N3 Fe1 N6 C11A 130(10)
N5 Fe1 N6 C11A 52.1(2)
N1 Fe1 N6 C11A 142.2(2)
N4 Fe1 N6 C11A -37.7(2)
N2 Fe1 N6 C15A 42.4(2)
N3 Fe1 N6 C15A -61(10)
N5 Fe1 N6 C15A -138.3(2)
N1 Fe1 N6 C15A -48.3(2)
N4 Fe1 N6 C15A 131.9(2)
C5 N1 C1 C2 -7.3(5)
Fe1 N1 C1 C2 163.6(2)
C5 N1 C1 B1 178.2(3)
Fe1 N1 C1 B1 -10.9(4)
C16 B1 C1 N1 -168.4(3)
C11 B1 C1 N1 67.2(3)
C6 B1 C1 N1 -47.2(4)
C16 B1 C1 C2 17.7(5)
C11 B1 C1 C2 -106.8(3)
C6 B1 C1 C2 138.8(3)
N1 C1 C2 C3 3.9(5)
B1 C1 C2 C3 177.8(3)
C1 C2 C3 C4 2.0(5)
C2 C3 C4 C5 -4.4(5)
C1 N1 C5 C4 5.1(5)
Fe1 N1 C5 C4 -166.0(3)
C3 C4 C5 N1 1.0(5)
C10 N2 C6 C7 -2.7(5)
Fe1 N2 C6 C7 172.8(2)
C10 N2 C6 B1 178.8(3)
Fe1 N2 C6 B1 -5.7(4)
C16 B1 C6 N2 -174.5(3)
C11 B1 C6 N2 -48.8(4)
C1 B1 C6 N2 58.4(4)
C16 B1 C6 C7 7.1(4)
C11 B1 C6 C7 132.8(3)
C1 B1 C6 C7 -120.0(3)
N2 C6 C7 C8 0.9(5)
B1 C6 C7 C8 179.3(3)
C6 C7 C8 C9 0.7(6)
C7 C8 C9 C10 -0.6(6)
C6 N2 C10 C9 3.0(5)
Fe1 N2 C10 C9 -172.4(3)
C8 C9 C10 N2 -1.3(5)
C15 N3 C11 C12 3.0(4)
Fe1 N3 C11 C12 -168.2(2)
C15 N3 C11 B1 177.4(3)
Fe1 N3 C11 B1 6.2(4)
C16 B1 C11 N3 169.0(3)
C6 B1 C11 N3 47.6(4)
C1 B1 C11 N3 -64.8(3)
C16 B1 C11 C12 -16.9(5)
C6 B1 C11 C12 -138.4(3)
C1 B1 C11 C12 109.3(3)
N3 C11 C12 C13 -0.8(5)
B1 C11 C12 C13 -174.8(3)
C11 C12 C13 C14 -2.1(5)
C12 C13 C14 C15 2.8(5)
C11 N3 C15 C14 -2.3(5)
Fe1 N3 C15 C14 168.9(3)
C13 C14 C15 N3 -0.7(5)
C11 B1 C16 C17 152.7(3)
C6 B1 C16 C17 -84.6(4)
C1 B1 C16 C17 36.4(5)
C11 B1 C16 C21 -43.5(4)
C6 B1 C16 C21 79.3(4)
C1 B1 C16 C21 -159.7(3)
C21 C16 C17 C18 2.9(5)
B1 C16 C17 C18 167.3(3)
C16 C17 C18 C19 -1.1(5)
C17 C18 C19 C20 -0.7(4)
C17 C18 C19 C22 -178.2(3)
C18 C19 C20 C21 0.7(5)
C22 C19 C20 C21 178.3(3)
C19 C20 C21 C16 1.2(5)
C17 C16 C21 C20 -2.9(5)
B1 C16 C21 C20 -168.2(3)
C18 C19 C22 C24 115.0(4)
C20 C19 C22 C24 -62.3(4)
C18 C19 C22 C25 -125.0(3)
C20 C19 C22 C25 57.6(4)
C18 C19 C22 C23 -5.1(5)
C20 C19 C22 C23 177.5(3)
C5A N4 C1A C2A 7.8(5)
Fe1 N4 C1A C2A -165.8(2)
C5A N4 C1A B2 -176.9(3)
Fe1 N4 C1A B2 9.5(4)
C16A B2 C1A N4 169.2(3)
C11A B2 C1A N4 -65.3(3)
C6A B2 C1A N4 49.2(4)
C16A B2 C1A C2A -15.9(5)
C11A B2 C1A C2A 109.6(4)
C6A B2 C1A C2A -135.9(3)
N4 C1A C2A C3A -6.7(5)
B2 C1A C2A C3A 178.5(3)
C1A C2A C3A C4A 1.1(5)
C2A C3A C4A C5A 3.2(5)
C1A N4 C5A C4A -3.6(5)
Fe1 N4 C5A C4A 170.1(3)
C3A C4A C5A N4 -2.0(5)
C10A N5 C6A C7A 1.9(5)
Fe1 N5 C6A C7A -173.9(2)
C10A N5 C6A B2 -179.5(3)
Fe1 N5 C6A B2 4.8(4)
C16A B2 C6A N5 173.2(3)
C11A B2 C6A N5 49.3(4)
C1A B2 C6A N5 -59.1(4)
C16A B2 C6A C7A -8.2(4)
C11A B2 C6A C7A -132.1(3)
C1A B2 C6A C7A 119.5(3)
N5 C6A C7A C8A 0.1(5)
B2 C6A C7A C8A -178.5(3)
C6A C7A C8A C9A -1.2(5)
C7A C8A C9A C10A 0.3(5)
C6A N5 C10A C9A -2.8(5)
Fe1 N5 C10A C9A 172.8(3)
C8A C9A C10A N5 1.6(5)
C15A N6 C11A C12A -5.6(4)
Fe1 N6 C11A C12A 163.8(2)
C15A N6 C11A B2 -180.0(3)
Fe1 N6 C11A B2 -10.5(4)
C16A B2 C11A N6 -164.7(3)
C6A B2 C11A N6 -45.4(4)
C1A B2 C11A N6 66.8(3)
C16A B2 C11A C12A 21.3(5)
C6A B2 C11A C12A 140.6(3)
C1A B2 C11A C12A -107.3(3)
N6 C11A C12A C13A 4.1(5)
B2 C11A C12A C13A 178.2(3)
C11A C12A C13A C14A 0.2(5)
C12A C13A C14A C15A -3.1(5)
C11A N6 C15A C14A 2.8(5)
Fe1 N6 C15A C14A -166.7(3)
C13A C14A C15A N6 1.7(5)
C11A B2 C16A C21A -149.0(3)
C6A B2 C16A C21A 89.9(4)
C1A B2 C16A C21A -30.2(5)
C11A B2 C16A C17A 44.7(4)
C6A B2 C16A C17A -76.4(4)
C1A B2 C16A C17A 163.5(3)
C21A C16A C17A C18A 1.3(5)
B2 C16A C17A C18A 169.0(3)
C16A C17A C18A C19A 0.1(5)
C17A C18A C19A C20A -0.7(5)
C17A C18A C19A C22A 178.7(3)
C18A C19A C20A C21A 0.0(5)
C22A C19A C20A C21A -179.4(3)
C19A C20A C21A C16A 1.5(5)
C17A C16A C21A C20A -2.0(5)
B2 C16A C21A C20A -168.9(3)
C20A C19A C22A C23A -176.7(3)
C18A C19A C22A C23A 3.9(4)
C20A C19A C22A C24A -56.2(4)
C18A C19A C22A C24A 124.4(4)
C20A C19A C22A C25A 62.3(4)
C18A C19A C22A C25A -117.1(4)
